data_2310373
loop_
_publ_author_name
'Debets, P.C.'

_publ_section_title
;
 The Structure of beta - U O3
;
_journal_name_full 'Acta Crystallographica (1,1948-23,1967)'
_journal_page_first 589
_journal_page_last 593
_journal_volume 21
_journal_year 1966
_chemical_formula_sum 'O3 U'
_chemical_name_systematic 'U O3'
_space_group_IT_number 4
_symmetry_space_group_name_Hall 'P 2yb'
_symmetry_space_group_name_H-M 'P 1 21 1'
_cell_angle_alpha 90
_cell_angle_beta 99.03
_cell_angle_gamma 90
_cell_formula_units_Z 10
_cell_length_a 10.34
_cell_length_b 14.33
_cell_length_c 3.91
_cell_volume 572.173
_citation_journal_id_ASTM ACCRA9
_cod_data_source_file Debets_ACCRA9_1966_1059.cif
_cod_data_source_block O3U1
_cod_original_formula_sum 'O3 U1'
_cod_database_code 2310373

loop_
_symmetry_equiv_pos_as_xyz
x,y,z
-x,y+1/2,-z

loop_
_atom_site_label
_atom_site_type_symbol
_atom_site_fract_x
_atom_site_fract_y
_atom_site_fract_z
_atom_site_occupancy
_atom_site_U_iso_or_equiv
U4 U+6 0.169 0.229 0.806 1 0.0
U3 U+6 0.667 0.997 0.332 1 0.0
O7 O-2 0.948 0.851 0.093 1 0.0
O5 O-2 0.858 0.019 0.441 1 0.0
O4 O-2 0.677 0.018 0.885 1 0.0
O12 O-2 0.11 0.209 0.434 1 0.0
O15 O-2 0.836 0.235 0.912 1 0.0
U5 U+6 0.676 0.256 0.864 1 0.0
O6 O-2 0.035 0.112 0.897 1 0.0
O8 O-2 0.239 0.067 0.54 1 0.0
O3 O-2 0.456 0.982 0.208 1 0.0
O9 O-2 0.345 0.824 0.668 1 0.0
O11 O-2 0.686 0.866 0.351 1 0.0
O1 O-2 0.061 0.968 0.511 1 0.0
O2 O-2 0.198 0.925 0.102 1 0.0
U2 U+6 0.327 0.97 0.671 1 0.0
U1 U+6 0.989 0 0 1 0.0
O13 O-2 0.292 0.227 0.134 1 0.0
O14 O-2 0.469 0.201 0.853 1 0.0
O10 O-2 0.63 0.14 0.292 1 0.0
